data_7043423
loop_
_publ_author_name
'Marti-Rujas, javier'
'Guo, Fang'
'Wang, Zhen'
'Zhang, Jinjing'
'Li, Hai Tao'
'Famulari, Antonino'

_publ_section_title
;
 Insights on the electron-donating and withdrawing effect of the
 functional groups on mechanochemical dehydrochlorination reactions
;
_journal_name_full 'Dalton Trans.'
_journal_paper_doi 10.1039/C7DT01710C
_journal_year 2017
_chemical_formula_sum 'C36 H40 Cl2 Cu N2 O'
_chemical_formula_weight 651.14
_space_group_crystal_system monoclinic
_space_group_IT_number 15
_space_group_name_Hall '-C 2yc'
_space_group_name_H-M_alt 'C 1 2/c 1'
_symmetry_space_group_name_Hall '-C 2yc'
_symmetry_space_group_name_H-M 'C 1 2/c 1'
_atom_sites_solution_hydrogens mixed
_audit_creation_method SHELXL-2014/7
_audit_update_record
;
2017-06-10 deposited with the CCDC.
2017-06-23 downloaded from the CCDC.
;
_cell_angle_alpha 90
_cell_angle_beta 96.859(2)
_cell_angle_gamma 90
_cell_formula_units_Z 4
_cell_length_a 13.7673(7)
_cell_length_b 12.4680(6)
_cell_length_c 20.2998(9)
_cell_measurement_reflns_used 9937
_cell_measurement_temperature 293(2)
_cell_measurement_theta_max 3.031
_cell_measurement_theta_min 28.198
_cell_volume 3459.5(3)
_computing_cell_refinement 'Bruker XSCANS'
_computing_data_collection 'Bruker XSCANS'
_computing_molecular_graphics 'Bruker SHELXTL'
_computing_structure_refinement 'SHELXL-2014/7 (Sheldrick, 2014)'
_computing_structure_solution 'Bruker SHELXTL'
_diffrn_ambient_temperature 293(2)
_diffrn_measured_fraction_theta_full 0.998
_diffrn_measured_fraction_theta_max 0.996
_diffrn_measurement_device_type 'CCD area detector'
_diffrn_radiation_type MoK\a
_diffrn_radiation_wavelength 0.71073
_diffrn_reflns_av_R_equivalents 0.0378
_diffrn_reflns_av_unetI/netI 0.0242
_diffrn_reflns_Laue_measured_fraction_full 0.998
_diffrn_reflns_Laue_measured_fraction_max 0.996
_diffrn_reflns_limit_h_max 18
_diffrn_reflns_limit_h_min -18
_diffrn_reflns_limit_k_max 16
_diffrn_reflns_limit_k_min -16
_diffrn_reflns_limit_l_max 26
_diffrn_reflns_limit_l_min -27
_diffrn_reflns_number 31876
_diffrn_reflns_point_group_measured_fraction_full 0.998
_diffrn_reflns_point_group_measured_fraction_max 0.996
_diffrn_reflns_theta_full 25.242
_diffrn_reflns_theta_max 28.377
_diffrn_reflns_theta_min 2.873
_diffrn_source 'fine-focus sealed tube'
_exptl_absorpt_coefficient_mu 0.815
_exptl_crystal_colour colorless
_exptl_crystal_density_diffrn 1.250
_exptl_crystal_description block
_exptl_crystal_F_000 1364
_exptl_crystal_size_max 0.220
_exptl_crystal_size_mid 0.180
_exptl_crystal_size_min 0.140
_refine_diff_density_max 0.630
_refine_diff_density_min -0.407
_refine_diff_density_rms 0.069
_refine_ls_extinction_method none
_refine_ls_goodness_of_fit_ref 1.138
_refine_ls_hydrogen_treatment mixed
_refine_ls_matrix_type full
_refine_ls_number_parameters 260
_refine_ls_number_reflns 4338
_refine_ls_number_restraints 2
_refine_ls_restrained_S_all 1.138
_refine_ls_R_factor_all 0.0821
_refine_ls_R_factor_gt 0.0636
_refine_ls_shift/su_max 0.017
_refine_ls_shift/su_mean 0.001
_refine_ls_structure_factor_coef Fsqd
_refine_ls_weighting_details 'w=1/[\s^2^(Fo^2^)+(0.0781P)^2^+4.8522P] where P=(Fo^2^+2Fc^2^)/3'
_refine_ls_weighting_scheme calc
_refine_ls_wR_factor_gt 0.1556
_refine_ls_wR_factor_ref 0.1662
_reflns_Friedel_coverage 0.000
_reflns_number_gt 3430
_reflns_number_total 4338
_reflns_threshold_expression 'I > 2\s(I)'
_cod_data_source_file c7dt01710c2.cif
_cod_data_source_block 1prime
_cod_database_code 7043423
_shelx_shelxl_version_number 2014/7
_shelx_space_group_comment
;
The symmetry employed for this shelxl refinement is uniquely defined
by the following loop, which should always be used as a source of
symmetry information in preference to the above space-group names.
They are only intended as comments.
;
_shelx_estimated_absorpt_t_min 0.841
_shelx_estimated_absorpt_t_max 0.894

loop_
_space_group_symop_operation_xyz
'x, y, z'
'-x, y, -z+1/2'
'x+1/2, y+1/2, z'
'-x+1/2, y+1/2, -z+1/2'
'-x, -y, -z'
'x, -y, z-1/2'
'-x+1/2, -y+1/2, -z'
'x+1/2, -y+1/2, z-1/2'

loop_
_atom_site_label
_atom_site_type_symbol
_atom_site_fract_x
_atom_site_fract_y
_atom_site_fract_z
_atom_site_U_iso_or_equiv
_atom_site_adp_type
_atom_site_occupancy
_atom_site_site_symmetry_order
_atom_site_calc_flag
_atom_site_refinement_flags_posn
_atom_site_refinement_flags_adp
_atom_site_refinement_flags_occupancy
Cu1 Cu 0.5000 -0.11373(4) 0.2500 0.04262(18) Uani 1 2 d S T P
Cl1 Cl 0.47129(7) -0.23647(6) 0.16882(4) 0.0589(3) Uani 1 1 d . . .
N1 N 0.52151(18) 0.00868(19) 0.18389(11) 0.0412(5) Uani 1 1 d . . .
C1 C 0.5348(2) 0.1076(2) 0.22437(15) 0.0406(6) Uani 1 1 d . . .
C3 C 0.6107(3) -0.0105(3) 0.14924(16) 0.0511(7) Uani 1 1 d . . .
C4 C 0.7006(2) -0.0280(2) 0.19660(15) 0.0466(7) Uani 1 1 d . . .
C5 C 0.7167(3) -0.1235(2) 0.23181(19) 0.0534(8) Uani 1 1 d . . .
C6 C 0.7974(3) -0.1362(3) 0.2789(2) 0.0569(8) Uani 1 1 d . . .
C7 C 0.8664(2) -0.0564(3) 0.29122(18) 0.0559(8) Uani 1 1 d . . .
C8 C 0.9545(3) -0.0714(4) 0.3417(2) 0.0829(12) Uani 1 1 d . . .
H8A H 0.9941 -0.0079 0.3435 0.124 Uiso 1 1 calc R U .
H8B H 0.9336 -0.0843 0.3845 0.124 Uiso 1 1 calc R U .
H8C H 0.9919 -0.1316 0.3293 0.124 Uiso 1 1 calc R U .
C9 C 0.8521(3) 0.0380(3) 0.2545(2) 0.0608(9) Uani 1 1 d . . .
C10 C 0.7719(3) 0.0513(3) 0.2088(2) 0.0562(8) Uani 1 1 d . . .
C11 C 0.4301(3) 0.0150(3) 0.13442(16) 0.0506(7) Uani 1 1 d . . .
C12 C 0.4131(2) 0.1182(3) 0.09645(15) 0.0474(7) Uani 1 1 d . . .
C13 C 0.4592(3) 0.1416(3) 0.04114(17) 0.0601(9) Uani 1 1 d . . .
C14 C 0.4416(3) 0.2361(4) 0.00647(19) 0.0697(11) Uani 1 1 d . . .
C15 C 0.3783(3) 0.3111(3) 0.0258(2) 0.0679(10) Uani 1 1 d . . .
C16 C 0.3616(5) 0.4159(4) -0.0117(3) 0.111(2) Uani 1 1 d . . .
H16A H 0.3153 0.4587 0.0085 0.166 Uiso 1 1 calc R U .
H16B H 0.4223 0.4540 -0.0105 0.166 Uiso 1 1 calc R U .
H16C H 0.3365 0.4012 -0.0570 0.166 Uiso 1 1 calc R U .
C0AA C 0.3315(3) 0.2891(4) 0.0804(2) 0.0703(11) Uani 1 1 d . . .
C1AA C 0.3484(3) 0.1946(3) 0.11500(18) 0.0603(9) Uani 1 1 d . . .
C18 C 0.754(4) 0.305(2) 0.0240(19) 0.28(3) Uani 0.5 1 d D . P
O1 O 0.751(3) 0.277(4) -0.0237(12) 0.306(17) Uani 0.5 1 d D . P
C17 C 0.7615(16) 0.211(2) 0.0749(9) 0.212(12) Uani 0.5 1 d D . P
H1A H 0.525(2) 0.168(2) 0.1982(14) 0.033(7) Uiso 1 1 d . . .
H1B H 0.596(3) 0.112(2) 0.2434(15) 0.039(8) Uiso 1 1 d . . .
H3A H 0.595(3) -0.064(3) 0.1256(19) 0.058(11) Uiso 1 1 d . . .
H3B H 0.618(2) 0.047(3) 0.1221(16) 0.042(8) Uiso 1 1 d . . .
H5 H 0.670(2) -0.178(3) 0.2241(15) 0.043(8) Uiso 1 1 d . . .
H6 H 0.805(3) -0.199(3) 0.3032(17) 0.055(10) Uiso 1 1 d . . .
H9 H 0.901(3) 0.086(4) 0.263(2) 0.083(14) Uiso 1 1 d . . .
H10 H 0.762(3) 0.111(3) 0.187(2) 0.064(11) Uiso 1 1 d . . .
H11A H 0.434(3) -0.047(3) 0.1031(19) 0.062(10) Uiso 1 1 d . . .
H11B H 0.372(3) 0.005(3) 0.1579(19) 0.062(10) Uiso 1 1 d . . .
H13 H 0.505(3) 0.097(3) 0.0269(19) 0.061(11) Uiso 1 1 d . . .
H14 H 0.478(3) 0.248(3) -0.029(2) 0.070(12) Uiso 1 1 d . . .
H0AA H 0.282(4) 0.330(4) 0.090(2) 0.095(16) Uiso 1 1 d . . .
H1AA H 0.310(3) 0.175(3) 0.1493(19) 0.062(10) Uiso 1 1 d . . .

loop_
_atom_site_aniso_label
_atom_site_aniso_U_11
_atom_site_aniso_U_22
_atom_site_aniso_U_33
_atom_site_aniso_U_23
_atom_site_aniso_U_13
_atom_site_aniso_U_12
Cu1 0.0565(3) 0.0329(3) 0.0401(3) 0.000 0.0123(2) 0.000
Cl1 0.0843(6) 0.0398(4) 0.0539(5) -0.0083(3) 0.0130(4) -0.0094(4)
N1 0.0498(13) 0.0375(12) 0.0369(11) -0.0018(9) 0.0076(10) -0.0030(10)
C1 0.0437(16) 0.0342(14) 0.0437(15) 0.0003(12) 0.0040(12) -0.0032(11)
C3 0.062(2) 0.0514(18) 0.0433(16) -0.0013(15) 0.0192(14) -0.0028(15)
C4 0.0481(16) 0.0449(16) 0.0507(16) -0.0024(13) 0.0215(13) 0.0011(13)
C5 0.0558(18) 0.0368(15) 0.071(2) -0.0021(14) 0.0211(16) -0.0060(14)
C6 0.0566(19) 0.0426(17) 0.074(2) 0.0098(16) 0.0194(17) 0.0045(14)
C7 0.0509(18) 0.0517(19) 0.067(2) -0.0024(16) 0.0160(15) 0.0064(14)
C8 0.073(3) 0.086(3) 0.087(3) 0.001(2) -0.002(2) 0.006(2)
C9 0.0465(18) 0.0461(18) 0.091(3) -0.0015(17) 0.0127(18) -0.0061(15)
C10 0.057(2) 0.0376(16) 0.078(2) 0.0104(16) 0.0255(17) 0.0001(14)
C11 0.0576(19) 0.0497(18) 0.0429(15) 0.0011(14) -0.0007(14) -0.0088(14)
C12 0.0516(17) 0.0511(17) 0.0382(14) -0.0013(12) 0.0002(12) -0.0078(13)
C13 0.077(2) 0.063(2) 0.0413(16) -0.0013(15) 0.0119(16) 0.0032(19)
C14 0.078(3) 0.084(3) 0.0473(19) 0.0131(18) 0.0070(18) -0.010(2)
C15 0.073(2) 0.061(2) 0.063(2) 0.0086(18) -0.0185(19) -0.0036(19)
C16 0.120(4) 0.083(3) 0.118(4) 0.039(3) -0.028(4) -0.009(3)
C0AA 0.066(2) 0.074(3) 0.068(2) 0.000(2) -0.0056(19) 0.019(2)
C1AA 0.0522(19) 0.080(3) 0.0478(17) 0.0083(17) 0.0031(15) 0.0096(17)
C18 0.41(7) 0.15(2) 0.29(6) 0.08(3) 0.07(5) 0.14(3)
O1 0.31(3) 0.44(5) 0.164(19) 0.15(2) 0.02(2) 0.00(3)
C17 0.173(17) 0.36(4) 0.099(11) 0.078(17) -0.017(11) -0.078(19)

loop_
_atom_type_symbol
_atom_type_description
_atom_type_scat_dispersion_real
_atom_type_scat_dispersion_imag
_atom_type_scat_source
C C 0.0033 0.0016 'International Tables Vol C Tables 4.2.6.8 and 6.1.1.4'
H H 0.0000 0.0000 'International Tables Vol C Tables 4.2.6.8 and 6.1.1.4'
N N 0.0061 0.0033 'International Tables Vol C Tables 4.2.6.8 and 6.1.1.4'
O O 0.0106 0.0060 'International Tables Vol C Tables 4.2.6.8 and 6.1.1.4'
Cl Cl 0.1484 0.1585 'International Tables Vol C Tables 4.2.6.8 and 6.1.1.4'
Cu Cu 0.3201 1.2651 'International Tables Vol C Tables 4.2.6.8 and 6.1.1.4'

loop_
_geom_angle_atom_site_label_1
_geom_angle_atom_site_label_2
_geom_angle_atom_site_label_3
_geom_angle
_geom_angle_site_symmetry_1
_geom_angle_site_symmetry_3
N1 Cu1 N1 85.41(13) . 2_655
N1 Cu1 Cl1 161.33(7) . 2_655
N1 Cu1 Cl1 93.02(7) 2_655 2_655
N1 Cu1 Cl1 93.02(7) . .
N1 Cu1 Cl1 161.34(7) 2_655 .
Cl1 Cu1 Cl1 94.24(5) 2_655 .
C1 N1 C3 109.7(2) . .
C1 N1 C11 111.2(2) . .
C3 N1 C11 111.0(2) . .
C1 N1 Cu1 105.73(16) . .
C3 N1 Cu1 111.86(19) . .
C11 N1 Cu1 107.18(18) . .
N1 C1 C1 109.78(19) . 2_655
C4 C3 N1 112.5(2) . .
C5 C4 C10 116.8(3) . .
C5 C4 C3 121.7(3) . .
C10 C4 C3 121.5(3) . .
C6 C5 C4 121.1(3) . .
C7 C6 C5 121.5(3) . .
C6 C7 C9 117.6(3) . .
C6 C7 C8 121.1(4) . .
C9 C7 C8 121.3(4) . .
C10 C9 C7 121.1(3) . .
C9 C10 C4 122.0(3) . .
C12 C11 N1 116.8(3) . .
C13 C12 C1AA 116.6(3) . .
C13 C12 C11 122.5(3) . .
C1AA C12 C11 120.9(3) . .
C14 C13 C12 121.5(4) . .
C15 C14 C13 121.2(4) . .
C14 C15 C0AA 118.1(4) . .
C14 C15 C16 120.6(5) . .
C0AA C15 C16 121.3(5) . .
C1AA C0AA C15 121.0(4) . .
C0AA C1AA C12 121.6(4) . .
O1 C18 O1 70(4) 7_655 .
O1 C18 C17 42(2) 7_655 .
O1 C18 C17 111(4) . .
O1 C18 C18 35(2) 7_655 7_655
O1 C18 C18 35(2) . 7_655
C17 C18 C18 76.7(18) . 7_655
C17 O1 C18 98(5) 7_655 7_655
C17 O1 O1 152(6) 7_655 7_655
C18 O1 O1 55(3) 7_655 7_655
C17 O1 C18 151(6) 7_655 .
C18 O1 C18 110(4) 7_655 .
O1 O1 C18 55(3) 7_655 .
O1 C17 C18 40(3) 7_655 .

loop_
_geom_bond_atom_site_label_1
_geom_bond_atom_site_label_2
_geom_bond_distance
_geom_bond_site_symmetry_2
Cu1 N1 2.077(2) .
Cu1 N1 2.077(2) 2_655
Cu1 Cl1 2.2490(8) 2_655
Cu1 Cl1 2.2490(8) .
N1 C1 1.481(4) .
N1 C3 1.506(4) .
N1 C11 1.515(4) .
C1 C1 1.497(6) 2_655
C3 C4 1.490(5) .
C4 C5 1.392(5) .
C4 C10 1.394(5) .
C5 C6 1.385(5) .
C6 C7 1.377(5) .
C7 C9 1.395(5) .
C7 C8 1.503(6) .
C9 C10 1.366(6) .
C11 C12 1.504(4) .
C12 C13 1.385(5) .
C12 C1AA 1.387(5) .
C13 C14 1.379(6) .
C14 C15 1.367(6) .
C15 C0AA 1.376(6) .
C15 C16 1.516(6) .
C0AA C1AA 1.376(6) .
C18 O1 1.01(5) 7_655
C18 O1 1.026(19) .
C18 C17 1.56(2) .
C18 C18 1.67(6) 7_655
O1 C17 1.05(2) 7_655
O1 C18 1.01(5) 7_655
O1 O1 1.17(6) 7_655
C17 O1 1.05(2) 7_655
